data_7043747
loop_
_publ_author_name
'Ban, Ran'
'Sun, Xiaopeng'
'Wang, Jiawei'
'Ma, Pengtao'
'Zhang, Chao'
'Niu, Jingyang'
'Wang, Jingping'

_publ_section_title
;
 Polyoxotungstate incorporating organotriphosphonate ligands and
 lanthanide ions: syntheses, characterization, magnetism and
 photoluminescence properties.
;
_journal_name_full 'Dalton transactions (Cambridge, England : 2003)'
_journal_paper_doi 10.1039/c7dt00615b
_journal_year 2017
_chemical_formula_moiety '0.5(C8 H16 As4 Nd8 O212 P8 W44), 17(O)'
_chemical_formula_sum 'C4 H82 As2 N0 Nd4 O123 P4 W22'
_chemical_formula_weight 6994.07
_chemical_name_systematic
;
 ? 
;
_space_group_crystal_system monoclinic
_space_group_IT_number 14
_space_group_name_Hall '-P 2ybc'
_space_group_name_H-M_alt 'P 1 21/c 1'
_symmetry_space_group_name_Hall '-P 2ybc'
_symmetry_space_group_name_H-M 'P 1 21/c 1'
_atom_sites_solution_hydrogens geom
_atom_sites_solution_primary direct
_audit_creation_date 2016-06-21
_audit_creation_method
;
Olex2 1.2
(compiled 2016.02.19 svn.r3266 for OlexSys, GUI svn.r5155)
;
_audit_update_record
;
2017-03-27 deposited with the CCDC.
2017-03-27 downloaded from the CCDC.
;
_cell_angle_alpha 90
_cell_angle_beta 105.4790(10)
_cell_angle_gamma 90
_cell_formula_units_Z 2
_cell_length_a 15.0882(8)
_cell_length_b 16.1848(8)
_cell_length_c 27.4294(15)
_cell_measurement_reflns_used 7510
_cell_measurement_temperature 296(2)
_cell_measurement_theta_max 27.29
_cell_measurement_theta_min 2.18
_cell_volume 6455.3(6)
_computing_cell_refinement 'Bruker SAINT'
_computing_data_collection 'Bruker APEX2'
_computing_data_reduction 'Bruker SAINT'
_computing_molecular_graphics 'Olex2 (Dolomanov et al., 2009)'
_computing_publication_material 'Olex2 (Dolomanov et al., 2009)'
_computing_structure_refinement 'ShelXL (Sheldrick, 2015)'
_computing_structure_solution 'ShelXS-1997 (Sheldrick, 2008)'
_diffrn_ambient_temperature 296.15
_diffrn_measured_fraction_theta_full 0.995
_diffrn_measured_fraction_theta_max 0.995
_diffrn_measurement_device_type 'Bruker APEX-II CCD'
_diffrn_measurement_method '\f and \w scans'
_diffrn_radiation_monochromator graphite
_diffrn_radiation_type MoK\a
_diffrn_radiation_wavelength 0.71073
_diffrn_reflns_av_R_equivalents 0.0465
_diffrn_reflns_av_unetI/netI 0.0556
_diffrn_reflns_Laue_measured_fraction_full 0.995
_diffrn_reflns_Laue_measured_fraction_max 0.995
_diffrn_reflns_limit_h_max 17
_diffrn_reflns_limit_h_min -17
_diffrn_reflns_limit_k_max 19
_diffrn_reflns_limit_k_min -16
_diffrn_reflns_limit_l_max 32
_diffrn_reflns_limit_l_min -32
_diffrn_reflns_number 32857
_diffrn_reflns_point_group_measured_fraction_full 0.995
_diffrn_reflns_point_group_measured_fraction_max 0.995
_diffrn_reflns_theta_full 25.098
_diffrn_reflns_theta_max 25.097
_diffrn_reflns_theta_min 1.883
_diffrn_standards_number 0
_exptl_absorpt_coefficient_mu 21.755
_exptl_absorpt_correction_T_max 0.7457
_exptl_absorpt_correction_T_min 0.4316
_exptl_absorpt_correction_type multi-scan
_exptl_absorpt_process_details
;
SADABS-2008/1 (Bruker,2008) was used for absorption correction.
wR2(int) was 0.0997 before and 0.0469 after correction.
The Ratio of minimum to maximum transmission is 0.5788.
The \l/2 correction factor is 0.0015.
;
_exptl_crystal_colour colorless
_exptl_crystal_density_diffrn 3.598
_exptl_crystal_density_method 'not measured'
_exptl_crystal_description block
_exptl_crystal_F_000 6168
_exptl_crystal_size_max 0.22
_exptl_crystal_size_mid 0.18
_exptl_crystal_size_min 0.16
_refine_diff_density_max 2.760
_refine_diff_density_min -2.687
_refine_diff_density_rms 0.305
_refine_ls_extinction_method none
_refine_ls_goodness_of_fit_ref 1.016
_refine_ls_hydrogen_treatment constr
_refine_ls_matrix_type full
_refine_ls_number_parameters 410
_refine_ls_number_reflns 11428
_refine_ls_number_restraints 0
_refine_ls_restrained_S_all 1.016
_refine_ls_R_factor_all 0.0616
_refine_ls_R_factor_gt 0.0399
_refine_ls_shift/su_max 0.001
_refine_ls_shift/su_mean 0.000
_refine_ls_structure_factor_coef Fsqd
_refine_ls_weighting_details 'w=1/[\s^2^(Fo^2^)+(0.0442P)^2^+77.9001P] where P=(Fo^2^+2Fc^2^)/3'
_refine_ls_weighting_scheme calc
_refine_ls_wR_factor_gt 0.0908
_refine_ls_wR_factor_ref 0.1002
_reflns_Friedel_coverage 0.000
_reflns_number_gt 8723
_reflns_number_total 11428
_reflns_threshold_expression 'I > 2\s(I)'
_cod_data_source_file c7dt00615b2.cif
_cod_data_source_block 2Nd
_cod_database_code 7043747
_shelx_space_group_comment
;
The symmetry employed for this shelxl refinement is uniquely defined
by the following loop, which should always be used as a source of
symmetry information in preference to the above space-group names.
They are only intended as comments.
;
_shelx_estimated_absorpt_t_max 0.128
_shelx_estimated_absorpt_t_min 0.087
_olex2_refinement_description
;
1. Fixed Uiso
 At 1.5 times of:
  All C(H,H,H) groups, All O(H) groups
2. Others
 Fixed Sof: O10W(0.5) O11W(0.5) O18W(0.5) O19W(0.5) O20W(0.5) O21W(0.5)
 O22W(0.5)
 Fixed Uiso: O6W(0.09301) O7W(0.09895) O9W(0.09531)
3.a Me refined with riding coordinates:
 C2(H2A,H2B,H2C)
3.b Tetrahedral OH refined with riding coordinates:
 O43(H43)
;
_shelx_shelxl_version_number 2014/7
_olex2_submission_special_instructions 'No special instructions were received'

loop_
_space_group_symop_operation_xyz
'x, y, z'
'-x, y+1/2, -z+1/2'
'-x, -y, -z'
'x, -y-1/2, z-1/2'

loop_
_atom_site_label
_atom_site_type_symbol
_atom_site_fract_x
_atom_site_fract_y
_atom_site_fract_z
_atom_site_U_iso_or_equiv
_atom_site_adp_type
_atom_site_occupancy
_atom_site_site_symmetry_order
_atom_site_calc_flag
_atom_site_refinement_flags_posn
_atom_site_refinement_flags_occupancy
_atom_site_disorder_assembly
_atom_site_disorder_group
W1 W 0.56264(4) 0.22443(4) 0.45023(2) 0.02313(14) Uani 1 1 d . . . .
W2 W 0.75176(4) 0.28142(4) 0.39216(2) 0.02257(14) Uani 1 1 d . . . .
W3 W 0.58577(4) 0.23358(4) 0.57486(2) 0.02454(14) Uani 1 1 d . . . .
W4 W 0.93359(4) 0.36755(4) 0.47611(2) 0.02135(13) Uani 1 1 d . . . .
W5 W 0.89766(4) 0.15965(4) 0.47664(2) 0.02726(15) Uani 1 1 d . . . .
W6 W 0.95847(4) 0.37717(4) 0.61118(2) 0.02845(15) Uani 1 1 d . . . .
W7 W 0.80208(4) 0.30248(4) 0.66761(2) 0.03148(16) Uani 1 1 d . . . .
W8 W 0.70639(4) 0.09371(4) 0.52814(3) 0.03095(16) Uani 1 1 d . . . .
W9 W 0.92098(5) 0.16891(4) 0.61508(2) 0.03566(17) Uani 1 1 d . . . .
W10 W 0.59480(4) 0.43922(3) 0.41777(2) 0.01877(13) Uani 1 1 d . . . .
W11 W 0.37207(4) 0.54726(3) 0.39692(2) 0.02055(13) Uani 1 1 d . . . .
Nd1 Nd 0.80234(5) 0.56564(5) 0.52554(3) 0.02061(17) Uani 1 1 d . . . .
Nd2 Nd 0.65099(6) 0.71733(7) 0.26197(4) 0.0511(3) Uani 1 1 d . . . .
As1 As 0.75749(9) 0.32239(8) 0.52740(5) 0.0175(3) Uani 1 1 d . . . .
P1 P 0.5170(3) 0.5671(2) 0.32277(14) 0.0251(8) Uani 1 1 d . . . .
P2 P 0.4124(2) 0.4105(2) 0.31616(13) 0.0228(8) Uani 1 1 d . . . .
O1 O 0.6856(6) 0.3812(6) 0.3949(4) 0.026(2) Uiso 1 1 d . . . .
O2 O 0.9126(7) 0.3633(6) 0.6713(4) 0.031(2) Uiso 1 1 d . . . .
O3 O 0.8196(6) 0.2845(5) 0.4836(3) 0.022(2) Uiso 1 1 d . . . .
O4 O 0.4997(6) 0.3783(5) 0.3554(3) 0.019(2) Uiso 1 1 d . . . .
O5 O 0.9335(7) 0.1605(6) 0.5483(4) 0.031(2) Uiso 1 1 d . . . .
O6 O 0.9534(8) 0.0737(7) 0.4637(4) 0.042(3) Uiso 1 1 d . . . .
O7 O 0.3496(6) 0.4578(6) 0.3435(3) 0.024(2) Uiso 1 1 d . . . .
O8 O 0.4859(6) 0.4935(5) 0.4243(3) 0.021(2) Uiso 1 1 d . . . .
O9 O 0.4641(7) 0.2091(6) 0.4029(4) 0.035(3) Uiso 1 1 d . . . .
O10 O 0.6157(7) 0.1225(6) 0.5671(4) 0.030(2) Uiso 1 1 d . . . .
O11 O 0.4020(6) 0.6449(5) 0.4317(3) 0.021(2) Uiso 1 1 d . . . .
O12 O 0.8619(6) 0.3420(5) 0.4058(3) 0.022(2) Uiso 1 1 d . . . .
O13 O 0.8360(6) 0.2931(6) 0.5858(3) 0.025(2) Uiso 1 1 d . . . .
O14 O 0.8683(6) 0.4546(6) 0.4822(4) 0.027(2) Uiso 1 1 d . . . .
O15 O 0.4455(6) 0.6038(6) 0.3470(4) 0.027(2) Uiso 1 1 d . . . .
O16 O 0.7973(8) 0.3006(7) 0.7287(4) 0.044(3) Uiso 1 1 d . . . .
O17 O 0.8660(7) 0.2010(6) 0.6684(4) 0.037(3) Uiso 1 1 d . . . .
O18 O 0.9757(6) 0.2440(6) 0.4721(4) 0.028(2) Uiso 1 1 d . . . .
O19 O 0.7827(7) 0.1078(6) 0.4871(4) 0.031(2) Uiso 1 1 d . . . .
O20 O 0.5013(7) 0.2246(6) 0.6057(4) 0.035(3) Uiso 1 1 d . . . .
O21 O 0.7233(7) 0.2696(6) 0.3284(4) 0.038(3) Uiso 1 1 d . . . .
O22 O 0.5099(6) 0.2374(6) 0.5060(4) 0.027(2) Uiso 1 1 d . . . .
O23 O 0.6850(6) 0.2339(5) 0.5232(3) 0.021(2) Uiso 1 1 d . . . .
O24 O 0.9795(6) 0.3506(6) 0.5464(3) 0.026(2) Uiso 1 1 d . . . .
O25 O 0.5767(6) 0.3453(6) 0.4524(3) 0.022(2) Uiso 1 1 d . . . .
O26 O 0.6520(6) 0.2316(6) 0.4125(3) 0.024(2) Uiso 1 1 d . . . .
O27 O 0.5946(6) 0.5228(5) 0.3635(3) 0.019(2) Uiso 1 1 d . . . .
O28 O 0.8199(6) 0.1824(6) 0.4099(4) 0.026(2) Uiso 1 1 d . . . .
O29 O 1.0035(7) 0.2548(6) 0.6302(4) 0.034(2) Uiso 1 1 d . . . .
O30 O 1.0628(8) 0.4220(7) 0.6416(4) 0.042(3) Uiso 1 1 d . . . .
O31 O 0.8008(7) 0.1149(6) 0.5845(4) 0.035(3) Uiso 1 1 d . . . .
O32 O 0.3596(7) 0.3444(6) 0.2823(4) 0.034(2) Uiso 1 1 d . . . .
O33 O 0.2665(7) 0.5998(6) 0.3542(4) 0.029(2) Uiso 1 1 d . . . .
O34 O 0.6728(6) 0.4924(6) 0.4649(4) 0.026(2) Uiso 1 1 d . . . .
O35 O 0.8851(6) 0.4596(6) 0.5864(4) 0.026(2) Uiso 1 1 d . . . .
O36 O 0.6929(6) 0.2480(6) 0.6298(4) 0.027(2) Uiso 1 1 d . . . .
O37 O 1.0305(6) 0.4059(6) 0.4613(4) 0.026(2) Uiso 1 1 d . . . .
O38 O 0.3130(6) 0.4991(6) 0.4339(4) 0.027(2) Uiso 1 1 d . . . .
O39 O 0.5564(7) 0.6302(7) 0.2938(4) 0.041(3) Uiso 1 1 d . . . .
O40 O 0.5976(7) 0.1163(6) 0.4702(4) 0.030(2) Uiso 1 1 d . . . .
O41 O 0.6934(8) -0.0113(7) 0.5306(5) 0.050(3) Uiso 1 1 d . . . .
O42 O 0.9853(8) 0.0880(8) 0.6435(5) 0.053(3) Uiso 1 1 d . . . .
O43 O 0.5210(9) 0.4497(8) 0.2565(5) 0.061(4) Uiso 1 1 d . . . .
H43 H 0.4955 0.4117 0.2383 0.091 Uiso 1 1 calc R . . .
C1 C 0.4551(11) 0.4888(9) 0.2806(6) 0.033(4) Uiso 1 1 d . . . .
C2 C 0.3758(11) 0.5269(10) 0.2416(6) 0.039(4) Uiso 1 1 d . . . .
H2A H 0.3340 0.5519 0.2583 0.058 Uiso 1 1 calc R . . .
H2B H 0.3986 0.5682 0.2230 0.058 Uiso 1 1 calc R . . .
H2C H 0.3442 0.4848 0.2188 0.058 Uiso 1 1 calc R . . .
O1W O 0.8343(7) 0.7191(6) 0.5260(4) 0.038(3) Uiso 1 1 d . . . .
O2W O 0.7951(9) 0.6142(8) 0.4388(5) 0.055(3) Uiso 1 1 d . . . .
O3W O 0.6574(9) 0.6528(8) 0.5110(5) 0.059(3) Uiso 1 1 d . . . .
O4W O 0.8305(8) 0.6264(7) 0.6126(5) 0.051(3) Uiso 1 1 d . . . .
O5W O 0.4914(8) 0.7295(7) 0.2048(4) 0.047(3) Uiso 1 1 d . . . .
O6W O 0.6261(12) 0.6027(10) 0.1963(7) 0.093 Uiso 1 1 d . . . .
O7W O 0.7843(12) 0.7972(11) 0.3139(7) 0.099 Uiso 1 1 d . . . .
O8W O 0.7585(12) 0.6103(10) 0.3096(6) 0.091(5) Uiso 1 1 d . . . .
O9W O 0.7766(12) 0.7084(10) 0.2179(7) 0.095 Uiso 1 1 d . . . .
O10W O 0.618(2) 0.7888(19) 0.3266(12) 0.078(9) Uiso 0.5 1 d . P A 1
O11W O 0.5556(18) 0.8220(15) 0.3064(9) 0.052(6) Uiso 0.5 1 d . P A 2
O12W O 0.3851(8) 0.7460(7) 0.2754(4) 0.046(3) Uiso 1 1 d . . . .
O13W O 0.1486(9) 0.2722(8) 0.0828(5) 0.060(4) Uiso 1 1 d . . . .
O14W O 0.3166(10) 0.3213(9) 0.0126(6) 0.072(4) Uiso 1 1 d . . . .
O15W O 0.8507(12) 0.5834(11) 0.9762(7) 0.103(6) Uiso 1 1 d . . . .
O16W O 0.9638(15) 0.0930(14) 0.8426(8) 0.136(8) Uiso 1 1 d . . . .
O17W O 0.4913(16) 0.5009(14) 0.8961(9) 0.142(8) Uiso 1 1 d . . . .
O18W O 0.656(2) 0.9123(18) 0.3917(11) 0.071(8) Uiso 0.5 1 d . P . .
O19W O 0.126(2) 0.0376(18) 0.7967(11) 0.074(8) Uiso 0.5 1 d . P . .
O20W O 0.2655(18) 0.2276(15) 0.3845(10) 0.056(7) Uiso 0.5 1 d . P . .
O21W O 0.722(2) 0.4554(18) 0.2989(11) 0.074(8) Uiso 0.5 1 d . P . .
O22W O 0.177(2) 0.0540(19) 0.7134(12) 0.079(9) Uiso 0.5 1 d . P . .

loop_
_atom_site_aniso_label
_atom_site_aniso_U_11
_atom_site_aniso_U_22
_atom_site_aniso_U_33
_atom_site_aniso_U_23
_atom_site_aniso_U_13
_atom_site_aniso_U_12
W1 0.0226(3) 0.0210(3) 0.0254(3) -0.0039(2) 0.0057(2) -0.0033(2)
W2 0.0209(3) 0.0263(3) 0.0205(3) -0.0038(2) 0.0056(2) 0.0013(2)
W3 0.0264(3) 0.0233(3) 0.0267(3) 0.0024(2) 0.0120(3) 0.0020(2)
W4 0.0146(3) 0.0234(3) 0.0272(3) -0.0030(2) 0.0075(2) 0.0018(2)
W5 0.0278(3) 0.0222(3) 0.0341(4) 0.0001(3) 0.0124(3) 0.0092(3)
W6 0.0171(3) 0.0399(4) 0.0251(3) -0.0017(3) 0.0000(2) 0.0070(3)
W7 0.0274(3) 0.0459(4) 0.0203(3) 0.0034(3) 0.0049(3) 0.0112(3)
W8 0.0376(4) 0.0185(3) 0.0410(4) 0.0049(3) 0.0179(3) 0.0068(3)
W9 0.0358(4) 0.0390(4) 0.0319(4) 0.0111(3) 0.0087(3) 0.0196(3)
W10 0.0165(3) 0.0186(3) 0.0188(3) -0.0002(2) 0.0005(2) 0.0006(2)
W11 0.0191(3) 0.0230(3) 0.0217(3) -0.0030(2) 0.0091(2) 0.0013(2)
Nd1 0.0150(4) 0.0227(4) 0.0243(4) -0.0030(3) 0.0055(3) 0.0011(3)
Nd2 0.0306(5) 0.0582(7) 0.0570(7) 0.0391(5) -0.0012(5) -0.0033(5)
As1 0.0149(7) 0.0204(7) 0.0168(7) 0.0001(5) 0.0038(5) 0.0033(5)
P1 0.031(2) 0.025(2) 0.023(2) 0.0076(16) 0.0141(17) 0.0025(16)
P2 0.0235(19) 0.027(2) 0.0170(19) -0.0037(15) 0.0039(15) 0.0047(16)

loop_
_atom_type_symbol
_atom_type_description
_atom_type_scat_dispersion_real
_atom_type_scat_dispersion_imag
_atom_type_scat_source
C C 0.0033 0.0016 'International Tables Vol C Tables 4.2.6.8 and 6.1.1.4'
H H 0.0000 0.0000 'International Tables Vol C Tables 4.2.6.8 and 6.1.1.4'
N N 0.0061 0.0033 'International Tables Vol C Tables 4.2.6.8 and 6.1.1.4'
O O 0.0106 0.0060 'International Tables Vol C Tables 4.2.6.8 and 6.1.1.4'
P P 0.1023 0.0942 'International Tables Vol C Tables 4.2.6.8 and 6.1.1.4'
W W -0.8490 6.8722 'International Tables Vol C Tables 4.2.6.8 and 6.1.1.4'
As As 0.0499 2.0058 'International Tables Vol C Tables 4.2.6.8 and 6.1.1.4'
Nd Nd -0.1943 3.0179 'International Tables Vol C Tables 4.2.6.8 and 6.1.1.4'

loop_
_geom_angle_atom_site_label_1
_geom_angle_atom_site_label_2
_geom_angle_atom_site_label_3
_geom_angle
_geom_angle_site_symmetry_1
_geom_angle_site_symmetry_3
O9 W1 O22 99.2(4) . .
O9 W1 O23 170.7(4) . .
O9 W1 O25 103.4(4) . .
O9 W1 O26 101.2(4) . .
O9 W1 O40 101.9(5) . .
O22 W1 O23 73.1(4) . .
O22 W1 O25 86.0(4) . .
O25 W1 O23 81.7(3) . .
O26 W1 O22 158.5(4) . .
O26 W1 O23 87.1(3) . .
O26 W1 O25 82.6(4) . .
O40 W1 O22 90.8(4) . .
O40 W1 O23 73.4(4) . .
O40 W1 O25 154.6(4) . .
O40 W1 O26 91.8(4) . .
O1 W2 O3 91.3(3) . .
O1 W2 O26 83.4(4) . .
O12 W2 O1 89.7(4) . .
O12 W2 O3 71.3(3) . .
O12 W2 O26 152.0(4) . .
O12 W2 O28 90.0(4) . .
O21 W2 O1 98.3(5) . .
O21 W2 O3 169.1(4) . .
O21 W2 O12 103.3(4) . .
O21 W2 O26 104.5(4) . .
O21 W2 O28 98.1(5) . .
O26 W2 O3 81.7(3) . .
O28 W2 O1 163.2(4) . .
O28 W2 O3 72.8(3) . .
O28 W2 O26 89.1(4) . .
O10 W3 O11 154.8(4) . 3_666
O10 W3 O22 91.0(4) . .
O10 W3 O23 73.7(4) . .
O10 W3 O36 91.6(4) . .
O11 W3 O23 81.5(3) 3_666 .
O20 W3 O10 102.0(4) . .
O20 W3 O11 103.2(4) . 3_666
O20 W3 O22 99.2(4) . .
O20 W3 O23 171.1(4) . .
O20 W3 O36 101.9(4) . .
O22 W3 O11 85.7(4) . 3_666
O22 W3 O23 73.3(4) . .
O36 W3 O11 82.6(4) . 3_666
O36 W3 O22 157.7(4) . .
O36 W3 O23 86.2(4) . .
O12 W4 O3 74.4(3) . .
O12 W4 O18 81.1(4) . .
O14 W4 O3 90.5(4) . .
O14 W4 O12 94.9(4) . .
O14 W4 O18 162.1(4) . .
O14 W4 O24 94.6(4) . .
O18 W4 O3 71.6(3) . .
O24 W4 O3 84.3(4) . .
O24 W4 O12 156.7(4) . .
O24 W4 O18 83.2(4) . .
O37 W4 O3 162.7(4) . .
O37 W4 O12 97.0(4) . .
O37 W4 O14 105.4(4) . .
O37 W4 O18 92.4(4) . .
O37 W4 O24 100.9(4) . .
O5 W5 O3 85.4(4) . .
O5 W5 O19 82.7(4) . .
O5 W5 O28 156.4(4) . .
O6 W5 O3 172.4(4) . .
O6 W5 O5 101.6(5) . .
O6 W5 O18 103.4(5) . .
O6 W5 O19 100.4(5) . .
O6 W5 O28 99.6(5) . .
O18 W5 O3 73.2(4) . .
O18 W5 O5 93.1(4) . .
O18 W5 O19 156.2(4) . .
O18 W5 O28 91.9(4) . .
O19 W5 O3 83.0(3) . .
O28 W5 O3 74.0(4) . .
O28 W5 O19 83.4(4) . .
O2 W6 O13 75.3(4) . .
O2 W6 O29 81.2(4) . .
O24 W6 O2 157.9(4) . .
O24 W6 O13 84.5(4) . .
O24 W6 O29 84.2(4) . .
O29 W6 O13 72.1(4) . .
O30 W6 O2 97.0(5) . .
O30 W6 O13 165.5(4) . .
O30 W6 O24 100.7(5) . .
O30 W6 O29 94.7(5) . .
O30 W6 O35 105.5(5) . .
O35 W6 O2 94.9(4) . .
O35 W6 O13 87.6(4) . .
O35 W6 O24 93.1(4) . .
O35 W6 O29 159.7(4) . .
O2 W7 O13 71.7(4) . .
O16 W7 O2 102.9(5) . .
O16 W7 O13 169.6(4) . .
O16 W7 O17 97.4(5) . .
O16 W7 O33 99.3(5) . 3_666
O16 W7 O36 105.6(5) . .
O17 W7 O2 90.7(4) . .
O17 W7 O13 74.1(4) . .
O17 W7 O36 88.2(4) . .
O33 W7 O2 89.0(4) 3_666 .
O33 W7 O13 89.6(4) 3_666 .
O33 W7 O17 162.9(4) 3_666 .
O33 W7 O36 84.0(4) 3_666 .
O36 W7 O2 151.4(4) . .
O36 W7 O13 80.5(4) . .
O10 W8 O23 72.3(4) . .
O19 W8 O10 158.8(4) . .
O19 W8 O23 86.7(4) . .
O19 W8 O31 91.1(4) . .
O19 W8 O40 90.4(4) . .
O31 W8 O10 89.7(4) . .
O31 W8 O23 86.0(4) . .
O31 W8 O40 158.2(4) . .
O40 W8 O10 81.2(4) . .
O40 W8 O23 72.4(4) . .
O41 W8 O10 96.2(5) . .
O41 W8 O19 104.2(5) . .
O41 W8 O23 165.6(4) . .
O41 W8 O31 102.9(5) . .
O41 W8 O40 97.8(5) . .
O5 W9 O13 85.4(4) . .
O5 W9 O17 157.4(4) . .
O5 W9 O31 82.8(4) . .
O17 W9 O13 74.4(4) . .
O17 W9 O31 84.9(4) . .
O29 W9 O5 92.1(4) . .
O29 W9 O13 73.3(4) . .
O29 W9 O17 91.6(4) . .
O29 W9 O31 156.3(4) . .
O31 W9 O13 83.2(4) . .
O42 W9 O5 101.3(5) . .
O42 W9 O13 172.2(5) . .
O42 W9 O17 99.7(5) . .
O42 W9 O29 102.2(5) . .
O42 W9 O31 101.6(5) . .
O1 W10 O4 84.2(4) . .
O1 W10 O8 166.1(4) . .
O1 W10 O27 87.0(4) . .
O8 W10 O4 82.9(3) . .
O8 W10 O27 85.9(4) . .
O25 W10 O1 89.0(4) . .
O25 W10 O4 82.8(4) . .
O25 W10 O8 94.6(4) . .
O25 W10 O27 164.0(4) . .
O27 W10 O4 81.4(3) . .
O34 W10 O1 94.9(4) . .
O34 W10 O4 176.2(4) . .
O34 W10 O8 97.6(4) . .
O34 W10 O25 100.9(4) . .
O34 W10 O27 94.9(4) . .
O7 W11 O15 81.9(4) . .
O8 W11 O7 85.2(4) . .
O8 W11 O15 83.3(4) . .
O8 W11 O33 165.7(4) . .
O11 W11 O7 164.0(4) . .
O11 W11 O8 96.8(4) . .
O11 W11 O15 82.5(4) . .
O11 W11 O33 89.2(4) . .
O33 W11 O7 85.5(4) . .
O33 W11 O15 84.7(4) . .
O38 W11 O7 95.2(4) . .
O38 W11 O8 96.7(4) . .
O38 W11 O11 100.3(4) . .
O38 W11 O15 177.2(4) . .
O38 W11 O33 95.0(4) . .
O14 Nd1 O38 108.6(3) . 3_666
O14 Nd1 O1W 127.4(3) . .
O14 Nd1 O3W 139.3(4) . .
O14 Nd1 O4W 138.1(4) . .
O34 Nd1 O14 71.5(3) . .
O34 Nd1 O38 65.7(3) . 3_666
O34 Nd1 O1W 125.6(3) . .
O34 Nd1 O3W 70.9(4) . .
O34 Nd1 O4W 136.2(3) . .
O35 Nd1 O14 68.3(3) . .
O35 Nd1 O34 106.4(3) . .
O35 Nd1 O37 73.9(3) . 3_766
O35 Nd1 O38 72.6(3) . 3_666
O35 Nd1 O1W 127.9(3) . .
O35 Nd1 O3W 138.2(4) . .
O35 Nd1 O4W 72.8(3) . .
O37 Nd1 O14 71.7(3) 3_766 .
O37 Nd1 O34 139.9(3) 3_766 .
O37 Nd1 O38 143.3(3) 3_766 3_666
O37 Nd1 O1W 68.5(3) 3_766 .
O37 Nd1 O3W 135.6(4) 3_766 .
O37 Nd1 O4W 83.2(3) 3_766 .
O38 Nd1 O3W 68.6(4) 3_666 .
O1W Nd1 O38 123.9(3) . 3_666
O1W Nd1 O3W 67.1(4) . .
O2W Nd1 O14 72.2(4) . .
O2W Nd1 O34 71.7(4) . .
O2W Nd1 O35 138.5(4) . .
O2W Nd1 O37 82.2(4) . 3_766
O2W Nd1 O38 133.9(4) . 3_666
O2W Nd1 O1W 69.7(4) . .
O2W Nd1 O3W 81.8(4) . .
O2W Nd1 O4W 137.8(4) . .
O4W Nd1 O38 72.9(3) . 3_666
O4W Nd1 O1W 68.1(4) . .
O4W Nd1 O3W 81.5(4) . .
O32 Nd2 O5W 71.9(4) 2_655 .
O32 Nd2 O6W 107.0(5) 2_655 .
O32 Nd2 O7W 77.1(5) 2_655 .
O32 Nd2 O8W 144.8(5) 2_655 .
O32 Nd2 O9W 76.1(5) 2_655 .
O32 Nd2 O11W 73.6(6) 2_655 .
O39 Nd2 O32 138.6(4) . 2_655
O39 Nd2 O5W 72.6(4) . .
O39 Nd2 O6W 80.5(5) . .
O39 Nd2 O7W 125.4(5) . .
O39 Nd2 O8W 76.2(5) . .
O39 Nd2 O9W 139.5(5) . .
O39 Nd2 O11W 76.0(6) . .
O5W Nd2 O6W 71.2(5) . .
O5W Nd2 O9W 115.2(5) . .
O5W Nd2 O11W 72.3(6) . .
O6W Nd2 O11W 141.1(7) . .
O7W Nd2 O5W 144.2(5) . .
O7W Nd2 O6W 136.7(5) . .
O7W Nd2 O9W 73.0(6) . .
O7W Nd2 O11W 82.1(7) . .
O8W Nd2 O5W 139.9(5) . .
O8W Nd2 O6W 79.4(6) . .
O8W Nd2 O7W 75.4(6) . .
O8W Nd2 O9W 75.1(5) . .
O8W Nd2 O11W 123.2(7) . .
O9W Nd2 O6W 66.7(5) . .
O9W Nd2 O11W 144.3(6) . .
O10W Nd2 O32 87.7(8) . 2_655
O10W Nd2 O39 74.5(8) . .
O10W Nd2 O5W 94.2(9) . .
O10W Nd2 O6W 154.0(9) . .
O10W Nd2 O7W 66.7(9) . .
O10W Nd2 O8W 101.1(9) . .
O10W Nd2 O9W 139.0(9) . .
O13 As1 O3 99.6(4) . .
O13 As1 O23 95.4(4) . .
O23 As1 O3 95.9(4) . .
O15 P1 O27 110.4(5) . .
O15 P1 C1 104.3(6) . .
O27 P1 C1 107.3(6) . .
O39 P1 O15 112.9(6) . .
O39 P1 O27 111.2(6) . .
O39 P1 C1 110.3(7) . .
O4 P2 O7 110.1(5) . .
O4 P2 C1 104.4(6) . .
O7 P2 C1 105.3(6) . .
O32 P2 O4 113.7(6) . .
O32 P2 O7 111.0(6) . .
O32 P2 C1 111.7(7) . .
W10 O1 W2 149.4(5) . .
W7 O2 W6 120.7(5) . .
W4 O3 W2 92.3(3) . .
W4 O3 W5 95.4(3) . .
W5 O3 W2 88.9(3) . .
As1 O3 W2 122.5(4) . .
As1 O3 W4 113.8(4) . .
As1 O3 W5 134.1(5) . .
P2 O4 W10 131.2(5) . .
W9 O5 W5 158.2(6) . .
P2 O7 W11 134.0(6) . .
W11 O8 W10 152.3(5) . .
W3 O10 W8 120.1(5) . .
W11 O11 W3 145.0(5) . 3_666
W2 O12 W4 121.7(4) . .
W6 O13 W7 92.0(3) . .
W6 O13 W9 94.7(3) . .
W9 O13 W7 88.2(3) . .
As1 O13 W6 114.3(4) . .
As1 O13 W7 123.9(4) . .
As1 O13 W9 133.6(5) . .
W4 O14 Nd1 158.1(5) . .
P1 O15 W11 130.3(6) . .
W7 O17 W9 122.8(5) . .
W5 O18 W4 119.8(5) . .
W8 O19 W5 148.0(6) . .
W1 O22 W3 120.9(5) . .
W3 O23 W1 91.8(3) . .
W8 O23 W1 93.0(3) . .
W8 O23 W3 93.8(3) . .
As1 O23 W1 115.9(4) . .
As1 O23 W3 116.5(4) . .
As1 O23 W8 135.7(5) . .
W4 O24 W6 143.2(5) . .
W10 O25 W1 146.1(5) . .
W1 O26 W2 154.9(5) . .
P1 O27 W10 133.8(5) . .
W2 O28 W5 123.8(5) . .
W9 O29 W6 119.9(5) . .
W8 O31 W9 148.8(6) . .
P2 O32 Nd2 152.7(6) . 2_645
W7 O33 W11 149.4(6) 3_666 .
W10 O34 Nd1 171.5(5) . .
W6 O35 Nd1 159.9(5) . .
W3 O36 W7 155.6(6) . .
W4 O37 Nd1 156.4(5) . 3_766
W11 O38 Nd1 168.6(5) . 3_666
P1 O39 Nd2 166.2(7) . .
W1 O40 W8 121.0(5) . .
C1 O43 H43 109.5 . .
P1 C1 P2 110.0(8) . .
O43 C1 P1 107.1(10) . .
O43 C1 P2 108.6(10) . .
O43 C1 C2 111.2(13) . .
C2 C1 P1 110.2(11) . .
C2 C1 P2 109.7(11) . .
C1 C2 H2A 109.5 . .
C1 C2 H2B 109.5 . .
C1 C2 H2C 109.5 . .
H2A C2 H2B 109.5 . .
H2A C2 H2C 109.5 . .
H2B C2 H2C 109.5 . .

loop_
_geom_bond_atom_site_label_1
_geom_bond_atom_site_label_2
_geom_bond_distance
_geom_bond_site_symmetry_2
W1 O9 1.711(11) .
W1 O22 1.916(9) .
W1 O23 2.338(9) .
W1 O25 1.967(9) .
W1 O26 1.910(9) .
W1 O40 1.867(10) .
W2 O1 1.912(9) .
W2 O3 2.444(9) .
W2 O12 1.879(9) .
W2 O21 1.697(11) .
W2 O26 1.917(9) .
W2 O28 1.896(9) .
W3 O10 1.879(10) .
W3 O11 1.988(9) 3_666
W3 O20 1.713(10) .
W3 O22 1.930(10) .
W3 O23 2.320(9) .
W3 O36 1.907(10) .
W4 O3 2.235(9) .
W4 O12 1.987(9) .
W4 O14 1.753(9) .
W4 O18 2.110(10) .
W4 O24 1.888(9) .
W4 O37 1.733(9) .
W5 O3 2.373(9) .
W5 O5 1.895(10) .
W5 O6 1.712(11) .
W5 O18 1.828(10) .
W5 O19 2.016(10) .
W5 O28 1.927(9) .
W6 O2 1.965(10) .
W6 O13 2.250(9) .
W6 O24 1.934(9) .
W6 O29 2.114(10) .
W6 O30 1.733(11) .
W6 O35 1.750(9) .
W7 O2 1.915(10) .
W7 O13 2.436(9) .
W7 O16 1.696(11) .
W7 O17 1.902(10) .
W7 O33 1.898(10) 3_666
W7 O36 1.912(10) .
W8 O10 2.004(9) .
W8 O19 1.826(9) .
W8 O23 2.290(9) .
W8 O31 1.833(11) .
W8 O40 1.991(10) .
W8 O41 1.714(12) .
W9 O5 1.895(10) .
W9 O13 2.404(9) .
W9 O17 1.935(10) .
W9 O29 1.838(10) .
W9 O31 1.986(10) .
W9 O42 1.692(12) .
W10 O1 1.899(9) .
W10 O4 2.156(9) .
W10 O8 1.913(8) .
W10 O25 1.851(9) .
W10 O27 2.011(9) .
W10 O34 1.729(9) .
W11 O7 2.024(9) .
W11 O8 1.892(9) .
W11 O11 1.839(9) .
W11 O15 2.178(9) .
W11 O33 1.907(10) .
W11 O38 1.708(9) .
Nd1 O14 2.502(9) .
Nd1 O34 2.500(9) .
Nd1 O35 2.486(9) .
Nd1 O37 2.493(9) 3_766
Nd1 O38 2.528(9) 3_666
Nd1 O1W 2.529(11) .
Nd1 O2W 2.480(13) .
Nd1 O3W 2.544(13) .
Nd1 O4W 2.511(12) .
Nd2 O32 2.372(10) 2_655
Nd2 O39 2.335(11) .
Nd2 O5W 2.506(12) .
Nd2 O6W 2.543(17) .
Nd2 O7W 2.494(18) .
Nd2 O8W 2.492(17) .
Nd2 O9W 2.510(17) .
Nd2 O10W 2.28(3) .
Nd2 O11W 2.71(2) .
As1 O3 1.815(9) .
As1 O13 1.783(9) .
As1 O23 1.788(9) .
P1 O15 1.530(10) .
P1 O27 1.560(9) .
P1 O39 1.510(11) .
P1 C1 1.801(16) .
P2 O4 1.552(9) .
P2 O7 1.556(9) .
P2 O32 1.499(11) .
P2 C1 1.819(16) .
O11 W3 1.988(9) 3_666
O32 Nd2 2.372(10) 2_645
O33 W7 1.898(10) 3_666
O37 Nd1 2.493(9) 3_766
O38 Nd1 2.528(9) 3_666
O43 H43 0.8200 .
O43 C1 1.474(19) .
C1 C2 1.51(2) .
C2 H2A 0.9600 .
C2 H2B 0.9600 .
C2 H2C 0.9600 .
